data_1510342
loop_
_publ_author_name
'Schluckebier, G.'
'Predel, B.'

_publ_section_title
;
 Untersuchung zur Struktur metastabiler Phasen im System Gold-Germanium
;
_journal_name_full 'Zeitschrift fuer Metallkunde'
_journal_page_first 535
_journal_page_last 541
_journal_volume 71
_journal_year 1980
_chemical_formula_sum 'Au1.44 Ge0.56'
_chemical_name_systematic '(Au7 Ge3)0.2'
_space_group_IT_number 194
_symmetry_space_group_name_Hall '-P 6c 2c'
_symmetry_space_group_name_H-M 'P 63/m m c'
_cell_angle_alpha 90
_cell_angle_beta 90
_cell_angle_gamma 120
_cell_formula_units_Z 1
_cell_length_a 2.882
_cell_length_b 2.882
_cell_length_c 4.7512
_cell_volume 34.176
_citation_journal_id_ASTM ZEMTAE
_cod_data_source_file gold_416.cif
_cod_data_source_block Au1.44Ge0.56
_cod_original_cell_volume 34.17605
_cod_database_code 1510342

loop_
_symmetry_equiv_pos_as_xyz
x,y,z
x-y,x,z+1/2
-y,x-y,z
-x,-y,z+1/2
-x+y,-x,z
y,-x+y,z+1/2
-y,-x,-z+1/2
x-y,-y,-z
x,x-y,-z+1/2
y,x,-z
-x+y,y,-z+1/2
-x,-x+y,-z
-x,-y,-z
-x+y,-x,-z-1/2
y,-x+y,-z
x,y,-z-1/2
x-y,x,-z
-y,x-y,-z-1/2
y,x,z-1/2
-x+y,y,z
-x,-x+y,z-1/2
-y,-x,z
x-y,-y,z-1/2
x,x-y,z

loop_
_atom_site_label
_atom_site_type_symbol
_atom_site_fract_x
_atom_site_fract_y
_atom_site_fract_z
_atom_site_occupancy
_atom_site_U_iso_or_equiv
Ge1 Ge 0.3333 0.6667 0.25 0.28 0.0
Au1 Au 0.3333 0.6667 0.25 0.72 0.0
